data_1504090
loop_
_publ_author_name
'Valiulin, Roman A.'
'Kutateladze, Andrei G.'

_publ_section_title
;
 Harvesting the strain installed by a Patern\`o-B\"uchi step in a
 synthetically useful way: high-yielding photoprotolytic oxametathesis in
 polycyclic systems.
;
_journal_issue 17
_journal_name_full 'Organic letters'
_journal_page_first 3886
_journal_page_last 3889
_journal_paper_doi 10.1021/ol901456m
_journal_volume 11
_journal_year 2009
_chemical_compound_source kgroup
_chemical_formula_moiety 'C24 H20 O2'
_chemical_formula_sum 'C24 H20 O2'
_chemical_formula_weight 340.40
_chemical_name_systematic 10-benzoyl-9-phenyltetracyclo[5.2.1.0(2,9).0(3,6)]dec-4-ene-2-carboxaldehyde
_space_group_IT_number 43
_symmetry_cell_setting orthorhombic
_symmetry_Int_Tables_number 43
_symmetry_space_group_name_Hall 'F 2 -2d'
_symmetry_space_group_name_H-M 'F d d 2'
_atom_sites_solution_hydrogens geom
_atom_sites_solution_primary direct
_atom_sites_solution_secondary difmap
_audit_creation_method SHELXL-97
_cell_angle_alpha 90.00
_cell_angle_beta 90.00
_cell_angle_gamma 90.00
_cell_formula_units_Z 16
_cell_length_a 19.0037(5)
_cell_length_b 35.6919(10)
_cell_length_c 10.5937(3)
_cell_measurement_reflns_used 9845
_cell_measurement_temperature 100(2)
_cell_measurement_theta_max 22.5848
_cell_measurement_theta_min 2.2737
_cell_volume 7185.5(3)
_computing_cell_refinement 'Apex2/SAINT (Bruker)'
_computing_data_collection 'Apex2 (Bruker)'
_computing_data_reduction 'Apex2 (Bruker)'
_computing_molecular_graphics 'XSHELL (Bruker)'
_computing_publication_material 'Apex2/enCIFer (Bruker/CCDC)'
_computing_structure_refinement 'SHELXL-97 (Sheldrick, 2008)'
_computing_structure_solution 'SHELXS-97 (Sheldrick, 2008)'
_diffrn_ambient_temperature 100(2)
_diffrn_detector_area_resol_mean 8.33
_diffrn_measured_fraction_theta_full 0.998
_diffrn_measured_fraction_theta_max 0.998
_diffrn_measurement_device_type 'Bruker D8 APEXII Diffractometer'
_diffrn_measurement_method '\f and \w scans'
_diffrn_radiation_monochromator graphite
_diffrn_radiation_probe x-ray
_diffrn_radiation_type MoK\a
_diffrn_radiation_wavelength 0.71073
_diffrn_reflns_av_R_equivalents 0.0411
_diffrn_reflns_av_sigmaI/netI 0.0268
_diffrn_reflns_limit_h_max 23
_diffrn_reflns_limit_h_min -23
_diffrn_reflns_limit_k_max 44
_diffrn_reflns_limit_k_min -44
_diffrn_reflns_limit_l_max 13
_diffrn_reflns_limit_l_min -13
_diffrn_reflns_number 49196
_diffrn_reflns_theta_full 26.62
_diffrn_reflns_theta_max 26.62
_diffrn_reflns_theta_min 2.27
_diffrn_source 'fine-focus sealed tube'
_diffrn_source_type 'Siemens KFFMO2K-90'
_exptl_absorpt_coefficient_mu 0.079
_exptl_absorpt_correction_T_max 0.9867
_exptl_absorpt_correction_T_min 0.9630
_exptl_absorpt_correction_type multi-scan
_exptl_absorpt_process_details 'Sheldric, G.M.(2009). SADABS Univ of G\"ottingen, Germany'
_exptl_crystal_colour colorless
_exptl_crystal_density_diffrn 1.259
_exptl_crystal_density_method 'not measured'
_exptl_crystal_description needle
_exptl_crystal_F_000 2880
_exptl_crystal_recrystallization_method 'slow evaporation hexane ethanol'
_exptl_crystal_size_max 0.48
_exptl_crystal_size_mid 0.46
_exptl_crystal_size_min 0.17
_refine_diff_density_max 0.492
_refine_diff_density_min -0.209
_refine_diff_density_rms 0.046
_refine_ls_abs_structure_details 'Flack H D (1983), Acta Cryst. A39, 876-881'
_refine_ls_abs_structure_Flack 2(2)
_refine_ls_extinction_method none
_refine_ls_goodness_of_fit_ref 1.064
_refine_ls_matrix_type full
_refine_ls_number_parameters 235
_refine_ls_number_reflns 3744
_refine_ls_number_restraints 1
_refine_ls_restrained_S_all 1.064
_refine_ls_R_factor_all 0.0878
_refine_ls_R_factor_gt 0.0520
_refine_ls_shift/su_max 0.000
_refine_ls_shift/su_mean 0.000
_refine_ls_structure_factor_coef Fsqd
_refine_ls_weighting_details 'calc w=1/[\s^2^(Fo^2^)+(0.0705P)^2^+16.5018P] where P=(Fo^2^+2Fc^2^)/3'
_refine_ls_weighting_scheme calc
_refine_ls_wR_factor_gt 0.1327
_refine_ls_wR_factor_ref 0.1596
_reflns_number_gt 2731
_reflns_number_total 3744
_reflns_threshold_expression >2sigma(I)
_cod_data_source_file ol901456m_si_002.cif
_cod_data_source_block rav28215
_cod_database_code 1504090

loop_
_symmetry_equiv_pos_as_xyz
'x, y, z'
'-x, -y, z'
'-x+1/4, y+1/4, z+1/4'
'x+1/4, -y+1/4, z+1/4'
'x, y+1/2, z+1/2'
'-x, -y+1/2, z+1/2'
'-x+1/4, y+3/4, z+3/4'
'x+1/4, -y+3/4, z+3/4'
'x+1/2, y, z+1/2'
'-x+1/2, -y, z+1/2'
'-x+3/4, y+1/4, z+3/4'
'x+3/4, -y+1/4, z+3/4'
'x+1/2, y+1/2, z'
'-x+1/2, -y+1/2, z'
'-x+3/4, y+3/4, z+1/4'
'x+3/4, -y+3/4, z+1/4'

loop_
_atom_site_label
_atom_site_type_symbol
_atom_site_fract_x
_atom_site_fract_y
_atom_site_fract_z
_atom_site_U_iso_or_equiv
_atom_site_adp_type
_atom_site_occupancy
_atom_site_symmetry_multiplicity
_atom_site_calc_flag
_atom_site_refinement_flags
O1 O 0.11815(12) 0.01727(8) 0.1064(3) 0.0585(7) Uani 1 1 d .
O2 O 0.30908(14) -0.03026(7) -0.0879(3) 0.0603(7) Uani 1 1 d .
C1 C -0.0582(3) 0.11935(17) 0.1832(4) 0.0801(15) Uani 1 1 d .
H1 H -0.0990 0.1342 0.1964 0.096 Uiso 1 1 calc R
C2 C -0.0654(2) 0.08159(17) 0.1479(5) 0.0840(16) Uani 1 1 d .
H2 H -0.1110 0.0713 0.1358 0.101 Uiso 1 1 calc R
C3 C -0.0058(2) 0.05913(14) 0.1305(4) 0.0644(11) Uani 1 1 d .
H3 H -0.0105 0.0335 0.1071 0.077 Uiso 1 1 calc R
C4 C 0.06070(18) 0.07515(11) 0.1483(3) 0.0496(8) Uani 1 1 d .
C5 C 0.12412(18) 0.05089(10) 0.1278(3) 0.0465(8) Uani 1 1 d .
C6 C 0.19559(16) 0.06936(9) 0.1315(3) 0.0401(7) Uani 1 1 d .
H6 H 0.1990 0.0843 0.2111 0.048 Uiso 1 1 calc R
C7 C 0.25625(16) 0.04217(8) 0.1285(3) 0.0389(7) Uani 1 1 d .
H7 H 0.2652 0.0255 0.2028 0.047 Uiso 1 1 calc R
C8 C 0.31672(16) 0.06102(8) 0.0637(3) 0.0387(7) Uani 1 1 d .
C9 C 0.39234(16) 0.05669(9) 0.1025(3) 0.0426(7) Uani 1 1 d .
C10 C 0.41118(19) 0.05243(9) 0.2267(3) 0.0493(9) Uani 1 1 d .
H10 H 0.3758 0.0508 0.2899 0.059 Uiso 1 1 calc R
C11 C 0.4821(2) 0.05042(10) 0.2609(4) 0.0591(10) Uani 1 1 d .
H11 H 0.4949 0.0478 0.3471 0.071 Uiso 1 1 calc R
C12 C 0.5330(2) 0.05218(10) 0.1703(4) 0.0603(11) Uani 1 1 d .
H12 H 0.5811 0.0507 0.1942 0.072 Uiso 1 1 calc R
C13 C 0.21211(16) 0.09589(9) 0.0181(3) 0.0425(7) Uani 1 1 d .
H13 H 0.1878 0.1206 0.0267 0.051 Uiso 1 1 calc R
C14 C 0.18988(17) 0.07533(9) -0.1012(3) 0.0430(7) Uani 1 1 d .
H14 H 0.1376 0.0732 -0.1097 0.052 Uiso 1 1 calc R
C15 C 0.22792(16) 0.03659(9) -0.1120(3) 0.0414(7) Uani 1 1 d .
H15 H 0.1941 0.0155 -0.1258 0.050 Uiso 1 1 calc R
C16 C 0.27717(15) 0.02906(8) -0.0043(3) 0.0363(6) Uani 1 1 d .
C17 C 0.31458(17) -0.00724(9) -0.0060(3) 0.0453(8) Uani 1 1 d .
H17 H 0.3451 -0.0127 0.0626 0.054 Uiso 1 1 calc R
C18 C 0.5157(2) 0.05610(11) 0.0456(4) 0.0630(10) Uani 1 1 d .
H18 H 0.5515 0.0573 -0.0169 0.076 Uiso 1 1 calc R
C19 C 0.44530(18) 0.05824(10) 0.0115(4) 0.0548(9) Uani 1 1 d .
H19 H 0.4330 0.0608 -0.0750 0.066 Uiso 1 1 calc R
C20 C 0.29169(17) 0.09988(9) 0.0257(3) 0.0462(8) Uani 1 1 d .
H20A H 0.3116 0.1073 -0.0570 0.055 Uiso 1 1 calc R
H20B H 0.3052 0.1188 0.0897 0.055 Uiso 1 1 calc R
C21 C 0.25862(19) 0.05106(11) -0.2349(3) 0.0516(8) Uani 1 1 d .
H21 H 0.2896 0.0405 -0.2957 0.062 Uiso 1 1 calc R
C22 C 0.22610(19) 0.08401(11) -0.2259(3) 0.0537(9) Uani 1 1 d .
H22 H 0.2257 0.1055 -0.2789 0.064 Uiso 1 1 calc R
C23 C 0.0654(2) 0.11280(12) 0.1813(3) 0.0601(10) Uani 1 1 d .
H23 H 0.1106 0.1236 0.1924 0.072 Uiso 1 1 calc R
C24 C 0.0069(2) 0.13491(14) 0.1986(4) 0.0686(12) Uani 1 1 d .
H24 H 0.0116 0.1606 0.2210 0.082 Uiso 1 1 calc R

loop_
_atom_site_aniso_label
_atom_site_aniso_U_11
_atom_site_aniso_U_22
_atom_site_aniso_U_33
_atom_site_aniso_U_23
_atom_site_aniso_U_13
_atom_site_aniso_U_12
O1 0.0502(14) 0.0561(15) 0.0691(17) -0.0064(12) 0.0088(12) -0.0085(11)
O2 0.0726(17) 0.0465(14) 0.0618(16) -0.0043(13) -0.0041(13) 0.0087(12)
C1 0.071(3) 0.123(4) 0.046(2) 0.029(3) 0.020(2) 0.045(3)
C2 0.043(2) 0.125(4) 0.084(3) 0.047(3) 0.012(2) 0.005(2)
C3 0.048(2) 0.087(3) 0.058(2) 0.023(2) 0.0116(18) 0.0067(19)
C4 0.0466(18) 0.074(2) 0.0283(15) 0.0033(16) 0.0023(14) 0.0107(17)
C5 0.0453(18) 0.057(2) 0.0367(17) -0.0029(15) 0.0028(13) 0.0071(15)
C6 0.0419(17) 0.0426(17) 0.0359(16) -0.0038(13) -0.0051(13) 0.0055(13)
C7 0.0428(16) 0.0356(15) 0.0383(16) 0.0015(12) -0.0013(14) 0.0046(13)
C8 0.0385(16) 0.0340(15) 0.0436(17) 0.0006(13) -0.0088(13) -0.0023(13)
C9 0.0409(17) 0.0331(15) 0.0538(19) 0.0001(14) -0.0127(15) 0.0011(13)
C10 0.053(2) 0.0425(18) 0.052(2) -0.0114(15) -0.0142(16) 0.0094(15)
C11 0.059(2) 0.054(2) 0.064(2) -0.0226(19) -0.027(2) 0.0175(17)
C12 0.0472(19) 0.049(2) 0.084(3) -0.020(2) -0.027(2) 0.0093(16)
C13 0.0419(17) 0.0343(15) 0.0513(19) 0.0020(14) -0.0107(15) 0.0050(13)
C14 0.0383(16) 0.0464(17) 0.0444(17) 0.0095(15) -0.0094(14) 0.0003(13)
C15 0.0372(16) 0.0452(17) 0.0420(17) -0.0029(14) -0.0007(14) -0.0061(13)
C16 0.0373(15) 0.0357(15) 0.0361(15) 0.0015(12) 0.0006(13) -0.0035(12)
C17 0.0450(19) 0.0424(18) 0.0484(18) -0.0004(16) -0.0036(15) 0.0030(14)
C18 0.044(2) 0.067(2) 0.078(3) 0.001(2) -0.0084(19) -0.0021(18)
C19 0.0393(18) 0.066(2) 0.060(2) 0.0093(19) -0.0087(17) -0.0011(16)
C20 0.0442(18) 0.0358(16) 0.059(2) 0.0039(15) -0.0169(16) -0.0007(13)
C21 0.0474(19) 0.064(2) 0.0436(17) 0.0030(17) 0.0040(16) -0.0038(17)
C22 0.059(2) 0.057(2) 0.0447(19) 0.0157(17) -0.0081(16) -0.0070(18)
C23 0.058(2) 0.081(3) 0.0411(19) -0.0135(19) -0.0063(16) 0.0256(19)
C24 0.067(3) 0.098(3) 0.0403(18) 0.000(2) -0.0011(19) 0.040(2)

loop_
_atom_type_symbol
_atom_type_description
_atom_type_scat_dispersion_real
_atom_type_scat_dispersion_imag
_atom_type_scat_source
C C 0.0033 0.0016 'International Tables Vol C Tables 4.2.6.8 and 6.1.1.4'
H H 0.0000 0.0000 'International Tables Vol C Tables 4.2.6.8 and 6.1.1.4'
O O 0.0106 0.0060 'International Tables Vol C Tables 4.2.6.8 and 6.1.1.4'

loop_
_geom_angle_atom_site_label_1
_geom_angle_atom_site_label_2
_geom_angle_atom_site_label_3
_geom_angle
C24 C1 C2 120.7(4)
C24 C1 H1 119.7
C2 C1 H1 119.7
C3 C2 C1 120.4(4)
C3 C2 H2 119.8
C1 C2 H2 119.8
C2 C3 C4 118.6(5)
C2 C3 H3 120.7
C4 C3 H3 120.7
C23 C4 C3 119.1(3)
C23 C4 C5 122.8(3)
C3 C4 C5 118.1(4)
O1 C5 C4 121.1(3)
O1 C5 C6 121.0(3)
C4 C5 C6 117.8(3)
C7 C6 C5 114.0(3)
C7 C6 C13 102.8(2)
C5 C6 C13 115.2(3)
C7 C6 H6 108.2
C5 C6 H6 108.2
C13 C6 H6 108.2
C8 C7 C6 107.9(3)
C8 C7 C16 61.2(2)
C6 C7 C16 114.4(2)
C8 C7 H7 119.7
C6 C7 H7 119.7
C16 C7 H7 119.7
C7 C8 C9 124.2(3)
C7 C8 C20 106.9(3)
C9 C8 C20 117.7(3)
C7 C8 C16 60.57(19)
C9 C8 C16 121.1(3)
C20 C8 C16 113.4(3)
C10 C9 C19 118.6(3)
C10 C9 C8 121.5(3)
C19 C9 C8 119.8(3)
C9 C10 C11 120.4(4)
C9 C10 H10 119.8
C11 C10 H10 119.8
C12 C11 C10 120.0(4)
C12 C11 H11 120.0
C10 C11 H11 120.0
C11 C12 C18 121.0(3)
C11 C12 H12 119.5
C18 C12 H12 119.5
C20 C13 C14 111.4(3)
C20 C13 C6 102.5(2)
C14 C13 C6 106.9(2)
C20 C13 H13 111.9
C14 C13 H13 111.9
C6 C13 H13 111.9
C22 C14 C13 119.8(3)
C22 C14 C15 84.7(3)
C13 C14 C15 111.0(2)
C22 C14 H14 112.7
C13 C14 H14 112.7
C15 C14 H14 112.7
C16 C15 C21 118.3(3)
C16 C15 C14 113.0(3)
C21 C15 C14 86.5(3)
C16 C15 H15 112.2
C21 C15 H15 112.2
C14 C15 H15 112.2
C17 C16 C15 116.6(3)
C17 C16 C7 113.7(3)
C15 C16 C7 118.8(3)
C17 C16 C8 114.8(3)
C15 C16 C8 121.8(3)
C7 C16 C8 58.2(2)
O2 C17 C16 124.6(3)
O2 C17 H17 117.7
C16 C17 H17 117.7
C12 C18 C19 119.2(4)
C12 C18 H18 120.4
C19 C18 H18 120.4
C18 C19 C9 120.9(4)
C18 C19 H19 119.6
C9 C19 H19 119.6
C8 C20 C13 103.9(2)
C8 C20 H20A 111.0
C13 C20 H20A 111.0
C8 C20 H20B 111.0
C13 C20 H20B 111.0
H20A C20 H20B 109.0
C22 C21 C15 93.5(3)
C22 C21 H21 133.3
C15 C21 H21 133.3
C21 C22 C14 95.3(3)
C21 C22 H22 132.4
C14 C22 H22 132.4
C24 C23 C4 122.4(4)
C24 C23 H23 118.8
C4 C23 H23 118.8
C1 C24 C23 118.9(5)
C1 C24 H24 120.6
C23 C24 H24 120.6

loop_
_geom_bond_atom_site_label_1
_geom_bond_atom_site_label_2
_geom_bond_distance
O1 C5 1.226(4)
O2 C17 1.200(4)
C1 C24 1.365(7)
C1 C2 1.405(8)
C1 H1 0.9500
C2 C3 1.399(6)
C2 H2 0.9500
C3 C4 1.401(5)
C3 H3 0.9500
C4 C23 1.392(5)
C4 C5 1.500(5)
C5 C6 1.510(5)
C6 C7 1.507(4)
C6 C13 1.561(5)
C6 H6 1.0000
C7 C8 1.498(4)
C7 C16 1.535(4)
C7 H7 1.0000
C8 C9 1.502(4)
C8 C20 1.520(4)
C8 C16 1.545(4)
C9 C10 1.372(5)
C9 C19 1.395(5)
C10 C11 1.397(5)
C10 H10 0.9500
C11 C12 1.363(6)
C11 H11 0.9500
C12 C18 1.369(6)
C12 H12 0.9500
C13 C20 1.521(4)
C13 C14 1.522(5)
C13 H13 1.0000
C14 C22 1.521(5)
C14 C15 1.565(5)
C14 H14 1.0000
C15 C16 1.500(4)
C15 C21 1.517(5)
C15 H15 1.0000
C16 C17 1.478(4)
C17 H17 0.9500
C18 C19 1.388(5)
C18 H18 0.9500
C19 H19 0.9500
C20 H20A 0.9900
C20 H20B 0.9900
C21 C22 1.332(6)
C21 H21 0.9500
C22 H22 0.9500
C23 C24 1.376(5)
C23 H23 0.9500
C24 H24 0.9500
